data_1567375
loop_
_publ_author_name
'Meurer, Florian'
'Dolomanov, Oleg V.'
'Hennig, Christoph'
'Peyerimhoff, Norbert'
'Kleemiss, Florian'
'Puschmann, Horst'
'Bodensteiner, Michael'

_publ_section_title
;
 Refinement of anomalous dispersion correction parameters in
 single-crystal structure determinations
;
_journal_coeditor_code LT5050
_journal_issue 5
_journal_name_full IUCrJ
_journal_page_first
;
;
_journal_paper_doi 10.1107/S2052252522006844
_journal_volume 9
_journal_year 2022
_chemical_formula_moiety 'C6 Mo O6'
_chemical_formula_sum 'C6 Mo O6'
_chemical_formula_weight 263.995
_space_group_crystal_system orthorhombic
_space_group_IT_number 62
_space_group_name_Hall '-P 2ac 2n'
_space_group_name_H-M_alt 'P n m a'
_audit_creation_method
;
Olex2 1.5-alpha
(compiled 2021.12.21 svn.raa29eb21 for OlexSys, GUI svn.r6440)
;
_cell_angle_alpha 90
_cell_angle_beta 90
_cell_angle_gamma 90
_cell_formula_units_Z 4
_cell_length_a 11.86220(11)
_cell_length_b 11.33684(8)
_cell_length_c 6.41647(4)
_cell_measurement_reflns_used 5081
_cell_measurement_temperature 110
_cell_measurement_theta_max 27.0330
_cell_measurement_theta_min 2.9930
_cell_volume 862.886(11)
_computing_cell_refinement 'CrysAlisPro 1.171.42.24a (Rigaku OD, 2021)'
_computing_data_collection 'CrysAlisPro 1.171.42.24a (Rigaku OD, 2021)'
_computing_data_reduction 'CrysAlisPro 1.171.42.24a (Rigaku OD, 2021)'
_computing_molecular_graphics 'Olex2 1.5-alpha (Dolomanov et al., 2009)'
_computing_publication_material 'Olex2 1.5-alpha (Dolomanov et al., 2009)'
_computing_structure_refinement 'olex2.refine 1.5-alpha (Bourhis et al., 2015)'
_diffrn_ambient_temperature 110.00
_diffrn_detector 'Hybrid Pixel Array Detector'
_diffrn_detector_area_resol_mean 5.8140
_diffrn_measured_fraction_theta_full 0.9976
_diffrn_measured_fraction_theta_max 0.9731
_diffrn_measurement_device 'abstract diffractometer'
_diffrn_measurement_device_type 'dectris-CrysAlisPro-abstract goniometer imported dectris images'
_diffrn_measurement_method '\w scans'
_diffrn_radiation_monochromator synchrotron
_diffrn_radiation_probe x-ray
_diffrn_radiation_type synchrotron
_diffrn_radiation_wavelength 0.61683
_diffrn_reflns_av_R_equivalents 0.0371
_diffrn_reflns_av_unetI/netI 0.0117
_diffrn_reflns_limit_h_max 16
_diffrn_reflns_limit_h_min -16
_diffrn_reflns_limit_k_max 16
_diffrn_reflns_limit_k_min -16
_diffrn_reflns_limit_l_max 9
_diffrn_reflns_limit_l_min -9
_diffrn_reflns_number 17604
_diffrn_reflns_theta_full 21.7217
_diffrn_reflns_theta_max 26.87
_diffrn_reflns_theta_min 2.98
_diffrn_source synchrotron
_exptl_absorpt_coefficient_mu 5.899
_exptl_absorpt_correction_T_max 1.00000
_exptl_absorpt_correction_T_min 0.38840
_exptl_absorpt_correction_type multi-scan
_exptl_absorpt_process_details
;
CrysAlisPro 1.171.42.24a (Rigaku Oxford Diffraction, 2021)
Empirical absorption correction using spherical harmonics,
implemented in SCALE3 ABSPACK scaling algorithm.
;
_exptl_crystal_colour 'clear colourless'
_exptl_crystal_density_diffrn 2.032
_exptl_crystal_description block
_exptl_crystal_F_000 486.215
_exptl_crystal_size_max 0.1
_exptl_crystal_size_mid 0.1
_exptl_crystal_size_min 0.1
_refine_diff_density_max 0.6906
_refine_diff_density_min -0.3543
_refine_ls_extinction_coef 0.0053(9)
_refine_ls_extinction_expression Fc^*^=kFc[1+0.001xFc^2^\l^3^/sin(2\q)]^-1/4^
_refine_ls_goodness_of_fit_ref 1.0602
_refine_ls_hydrogen_treatment undef
_refine_ls_matrix_type full
_refine_ls_number_constraints 0
_refine_ls_number_parameters 68
_refine_ls_number_reflns 1446
_refine_ls_number_restraints 0
_refine_ls_restrained_S_all 1.0602
_refine_ls_R_factor_all 0.0151
_refine_ls_R_factor_gt 0.0143
_refine_ls_shift/su_max 0.0004
_refine_ls_shift/su_mean 0.0001
_refine_ls_structure_factor_coef Fsqd
_refine_ls_weighting_details 'w=1/[\s^2^(Fo^2^)+(0.0279P)^2^+0.0287P] where P=(Fo^2^+2Fc^2^)/3'
_refine_ls_weighting_scheme calc
_refine_ls_wR_factor_gt 0.0390
_refine_ls_wR_factor_ref 0.0394
_reflns_number_gt 1367
_reflns_number_total 1446
_reflns_threshold_expression I>=2u(I)
_cod_data_source_file lt5050.cif
_cod_data_source_block MoC6O6_20100_solution_henke_nosphera2
_cod_original_cell_volume 862.886(12)
_cod_database_code 1567375

loop_
_space_group_symop_id
_space_group_symop_operation_xyz
1 x,y,z
2 x+1/2,-y+1/2,-z+1/2
3 -x,y+1/2,-z
4 -x+1/2,-y,z+1/2
5 -x,-y,-z
6 -x-1/2,y-1/2,z-1/2
7 x,-y-1/2,z
8 x-1/2,y,-z-1/2

loop_
_atom_site_type_symbol
_atom_site_label
_atom_site_fract_x
_atom_site_fract_y
_atom_site_fract_z
_atom_site_U_iso_or_equiv
_atom_site_adp_type
_atom_site_occupancy
Mo Mo01 0.373697(7) 0.75 0.437459(13) 0.01552(6) Uani 1.000000
O O002 0.53532(5) 0.94997(5) 0.24412(11) 0.03064(13) Uani 1.000000
O O003 0.52100(8) 0.75 0.85908(12) 0.03119(19) Uani 1.000000
O O004 0.22412(7) 0.75 0.01941(13) 0.03302(19) Uani 1.000000
O O005 0.21597(5) 0.54698(6) 0.63282(10) 0.03279(14) Uani 1.000000
C C006 0.47754(6) 0.87903(6) 0.31204(10) 0.02151(14) Uani 1.000000
C C007 0.46917(9) 0.75 0.70845(15) 0.0218(2) Uani 1.000000
C C008 0.27746(9) 0.75 0.16797(16) 0.02178(19) Uani 1.000000
C C009 0.27120(7) 0.61956(7) 0.56335(10) 0.02190(15) Uani 1.000000

loop_
_atom_site_aniso_label
_atom_site_aniso_U_11
_atom_site_aniso_U_22
_atom_site_aniso_U_33
_atom_site_aniso_U_12
_atom_site_aniso_U_13
_atom_site_aniso_U_23
Mo01 0.01721(8) 0.01308(7) 0.01628(7) -0.000000 0.00008(3) 0.000000
O002 0.0327(3) 0.0249(3) 0.0342(3) -0.0092(2) 0.0045(3) 0.0034(3)
O003 0.0317(5) 0.0393(5) 0.0226(4) -0.000000 -0.0067(3) 0.000000
O004 0.0325(5) 0.0436(5) 0.0229(4) -0.000000 -0.0078(3) 0.000000
O005 0.0308(3) 0.0272(3) 0.0403(3) -0.0075(2) 0.0022(2) 0.0110(2)
C006 0.0228(3) 0.0186(3) 0.0230(3) -0.0024(3) 0.0011(2) 0.0007(2)
C007 0.0231(5) 0.0227(5) 0.0195(4) -0.000000 -0.0020(3) 0.000000
C008 0.0229(5) 0.0233(5) 0.0191(4) -0.000000 -0.0009(3) 0.000000
C009 0.0227(4) 0.0189(3) 0.0241(3) -0.0017(3) 0.0005(2) 0.0033(2)

loop_
_atom_type_symbol
_atom_type_scat_dispersion_source
_atom_type_scat_dispersion_real
_atom_type_scat_dispersion_imag
_atom_type_scat_source
C custom 0.00220 0.00120 'NoSpherA2: Chem.Sci. 2021, DOI:10.1039/D0SC05526C'
Mo custom -4.63740 3.68620 'NoSpherA2: Chem.Sci. 2021, DOI:10.1039/D0SC05526C'
O custom 0.00810 0.00440 'NoSpherA2: Chem.Sci. 2021, DOI:10.1039/D0SC05526C'

loop_
_geom_angle_atom_site_label_1
_geom_angle_atom_site_label_2
_geom_angle_atom_site_label_3
_geom_angle_site_symmetry_1
_geom_angle_site_symmetry_3
_geom_angle
_geom_angle_publ_flag
C006 Mo01 C006 7_575 . 89.66(4) ?
C007 Mo01 C006 . 7_575 90.06(3) ?
C007 Mo01 C006 . . 90.06(3) ?
C008 Mo01 C006 . . 90.20(3) ?
C008 Mo01 C006 . 7_575 90.20(3) ?
C008 Mo01 C007 . . 179.65(4) ?
C009 Mo01 C006 . 7_575 89.79(3) ?
C009 Mo01 C006 7_575 . 89.79(3) ?
C009 Mo01 C006 7_575 7_575 179.38(3) ?
C009 Mo01 C006 . . 179.38(3) ?
C009 Mo01 C007 . . 89.63(3) ?
C009 Mo01 C007 7_575 . 89.63(3) ?
C009 Mo01 C008 7_575 . 90.12(3) ?
C009 Mo01 C008 . . 90.12(3) ?
C009 Mo01 C009 7_575 . 90.74(4) ?
O002 C006 Mo01 . . 179.49(6) ?
O003 C007 Mo01 . . 179.38(9) ?
O004 C008 Mo01 . . 179.86(9) ?
O005 C009 Mo01 . 7_575 179.17(7) ?

loop_
_geom_bond_atom_site_label_1
_geom_bond_atom_site_label_2
_geom_bond_site_symmetry_2
_geom_bond_distance
_geom_bond_publ_flag
Mo01 C006 . 2.0748(7) ?
Mo01 C006 7_575 2.0748(7) ?
Mo01 C007 . 2.0752(10) ?
Mo01 C008 . 2.0720(10) ?
Mo01 C009 7_575 2.0779(8) ?
Mo01 C009 . 2.0779(8) ?
O002 C006 . 1.1430(9) ?
O003 C007 . 1.1454(12) ?
O004 C008 . 1.1442(13) ?
O005 C009 . 1.1424(9) ?
